data_4131573
loop_
_publ_author_name
'Alexandropoulos, Dimitris I.'
'Dolinar, Brian S.'
'Vignesh, Kuduva R.'
'Dunbar, Kim R.'

_publ_section_title
;
 Putting a New Spin on Supramolecular Metallacycles: Co<sub>3</sub>
 Triangle and Co<sub>4</sub> Square Bearing Tetrazine-Based Radicals as
 Bridges.
;
_journal_issue 32
_journal_name_full 'Journal of the American Chemical Society'
_journal_page_first 11040
_journal_page_last 11043
_journal_paper_doi 10.1021/jacs.7b06925
_journal_volume 139
_journal_year 2017
_chemical_formula_moiety 'C81 H57 Co3 N18 O6, 1.5(C7 H8)'
_chemical_formula_sum 'C91.5 H72 Co3 N18 O6'
_chemical_formula_weight 1696.46
_space_group_crystal_system monoclinic
_space_group_IT_number 14
_space_group_name_Hall '-P 2ybc'
_space_group_name_H-M_alt 'P 1 21/c 1'
_atom_sites_solution_hydrogens geom
_atom_sites_solution_primary direct
_audit_creation_date 2017-06-09
_audit_creation_method
;
Olex2 1.2
(compiled 2017.03.28 svn.r3405 for OlexSys, GUI svn.r5337)
;
_cell_angle_alpha 90
_cell_angle_beta 113.932(2)
_cell_angle_gamma 90
_cell_formula_units_Z 4
_cell_length_a 26.9034(18)
_cell_length_b 11.6349(7)
_cell_length_c 30.983(2)
_cell_measurement_reflns_used 9863
_cell_measurement_temperature 110.0
_cell_measurement_theta_max 25.3314
_cell_measurement_theta_min 2.2657
_cell_volume 8864.5(10)
_computing_cell_refinement 'SAINT+ Ver. 8.34A (Bruker-AXS, 2014)'
_computing_data_collection 'APEX3(Bruker-AXS, 2015)'
_computing_data_reduction 'SAINT+ Ver. 8.34A (Bruker-AXS, 2014)'
_computing_molecular_graphics 'Olex2 (Dolomanov et al., 2009)'
_computing_publication_material 'Olex2 (Dolomanov et al., 2009)'
_computing_structure_refinement 'ShelXL (Sheldrick, 2015)'
_computing_structure_solution 'ShelXS (Sheldrick, 2008)'
_diffrn_ambient_temperature 110.0
_diffrn_detector_area_resol_mean 7.9
_diffrn_detector_type 'CMOS area detector'
_diffrn_measured_fraction_theta_full 0.999
_diffrn_measured_fraction_theta_max 0.961
_diffrn_measurement_device 'three-circle diffractometer'
_diffrn_measurement_device_type 'Bruker PHOTON area detector'
_diffrn_measurement_method '0.5\ \w and 0.5\ \f scans'
_diffrn_radiation_collimation 'focusing mirrors'
_diffrn_radiation_monochromator 'mirror optics'
_diffrn_radiation_probe x-ray
_diffrn_radiation_type MoK\a
_diffrn_radiation_wavelength 0.71073
_diffrn_radiation_xray_symbol K-L~3~
_diffrn_reflns_av_R_equivalents 0.0630
_diffrn_reflns_av_unetI/netI 0.0701
_diffrn_reflns_Laue_measured_fraction_full 0.999
_diffrn_reflns_Laue_measured_fraction_max 0.961
_diffrn_reflns_limit_h_max 32
_diffrn_reflns_limit_h_min -32
_diffrn_reflns_limit_k_max 13
_diffrn_reflns_limit_k_min -14
_diffrn_reflns_limit_l_max 37
_diffrn_reflns_limit_l_min -33
_diffrn_reflns_number 57247
_diffrn_reflns_point_group_measured_fraction_full 0.999
_diffrn_reflns_point_group_measured_fraction_max 0.961
_diffrn_reflns_theta_full 25.242
_diffrn_reflns_theta_max 25.369
_diffrn_reflns_theta_min 2.121
_diffrn_source 'microfocus sealed X-ray tube'
_diffrn_source_type 'Incoatec I\ms'
_exptl_absorpt_coefficient_mu 0.617
_exptl_absorpt_correction_T_max 1.0000
_exptl_absorpt_correction_T_min 0.7346
_exptl_absorpt_correction_type numerical
_exptl_absorpt_process_details
'SADABS-2014/5 (Bruker,2014/5) was used for absorption correction. wR2(int) was 0.1560 before and 0.0630 after correction. The Ratio of minimum to maximum transmission is 0.7346. The \l/2 correction factor is Not present.'
_exptl_crystal_colour brown
_exptl_crystal_colour_primary brown
_exptl_crystal_density_diffrn 1.271
_exptl_crystal_density_method 'not measured'
_exptl_crystal_description block
_exptl_crystal_F_000 3504
_exptl_crystal_size_max 0.528
_exptl_crystal_size_mid 0.135
_exptl_crystal_size_min 0.082
_refine_diff_density_max 0.835
_refine_diff_density_min -0.713
_refine_diff_density_rms 0.104
_refine_ls_extinction_method none
_refine_ls_goodness_of_fit_ref 1.028
_refine_ls_hydrogen_treatment constr
_refine_ls_matrix_type full
_refine_ls_number_parameters 1293
_refine_ls_number_reflns 16058
_refine_ls_number_restraints 572
_refine_ls_restrained_S_all 1.017
_refine_ls_R_factor_all 0.1194
_refine_ls_R_factor_gt 0.0868
_refine_ls_shift/su_max 0.001
_refine_ls_shift/su_mean 0.000
_refine_ls_structure_factor_coef Fsqd
_refine_ls_weighting_details 'w=1/[\s^2^(Fo^2^)+(0.1048P)^2^+51.2690P] where P=(Fo^2^+2Fc^2^)/3'
_refine_ls_weighting_scheme calc
_refine_ls_wR_factor_gt 0.2157
_refine_ls_wR_factor_ref 0.2392
_reflns_Friedel_coverage 0.000
_reflns_number_gt 11998
_reflns_number_total 16058
_reflns_threshold_expression 'I > 2\s(I)'
_cod_data_source_file ja7b06925_si_002.cif
_cod_data_source_block Compound_1
_cod_original_cell_volume 8864.6(10)
_cod_original_formula_sum 'C91.50 H72 Co3 N18 O6'
_cod_database_code 4131573
_shelx_shelxl_version_number 2016/6
_publ_section_exptl
;
Any special experimental details
;
_shelx_space_group_comment
;
The symmetry employed for this shelxl refinement is uniquely defined
by the following loop, which should always be used as a source of
symmetry information in preference to the above space-group names.
They are only intended as comments.
;
_olex2_refinement_description
;
1. Twinned data refinement
 Scales: 0.9445(8)
 0.0555(8)
2. Fixed Uiso
 At 1.2 times of:
  All C(H) groups, All C(H,H) groups
 At 1.5 times of:
  All C(H,H,H) groups
3. Uiso/Uaniso restraints and constraints
C60 \\sim C55 \\sim C56 \\sim C57 \\sim C58 \\sim C59 \\sim C60A \\sim C55A
\\sim C56A \\sim C57A \\sim C58A \\sim C59A: within 1.7A with sigma of 0.01 and
sigma for terminal atoms of 0.02
C89 \\sim C90 \\sim C95 \\sim C94 \\sim C93 \\sim C92 \\sim C91 \\sim C89A
\\sim C90A \\sim C95A \\sim C94A \\sim C93A \\sim C92A \\sim C91A: within 1.7A
with sigma of 0.01 and sigma for terminal atoms of 0.02
C10 \\sim C13 \\sim C11A \\sim H11A \\sim C12A \\sim H12A \\sim C14A \\sim C15A
\\sim C11 \\sim H11 \\sim C12 \\sim H12 \\sim C14 \\sim H14 \\sim C15: within
1.7A with sigma of 0.01 and sigma for terminal atoms of 0.02
C28A \\sim H32A \\sim C33A \\sim H33A \\sim C31 \\sim H31 \\sim C32 \\sim H32
\\sim C33 \\sim C32A: within 1.7A with sigma of 0.01 and sigma for terminal
atoms of 0.02
4. Others
 Sof(H13A)=Sof(C11)=Sof(H11)=Sof(C12)=Sof(H12)=Sof(C14)=Sof(H14)=Sof(C15)=
 Sof(H15)=1-FVAR(1)
 Sof(H13)=Sof(C11A)=Sof(H11A)=Sof(C12A)=Sof(H12A)=Sof(C14A)=Sof(H14A)=
 Sof(C15A)=Sof(H15A)=FVAR(1)
 Sof(C28)=Sof(H28)=Sof(C29)=Sof(H29)=Sof(C30)=Sof(H30)=Sof(C31)=Sof(H31)=
 Sof(C32)=Sof(H32)=Sof(C33)=1-FVAR(2)
 Sof(C28A)=Sof(C29A)=Sof(H29A)=Sof(C30A)=Sof(H30A)=Sof(C31A)=Sof(H31A)=
 Sof(C32A)=Sof(H32A)=Sof(C33A)=Sof(H33A)=FVAR(2)
 Sof(C82A)=Sof(H82D)=Sof(H82E)=Sof(H82F)=Sof(C83A)=Sof(C88A)=Sof(H88A)=
 Sof(C87A)=Sof(H87A)=Sof(C86A)=Sof(H86A)=Sof(C85A)=Sof(H85A)=Sof(C84A)=
 Sof(H84A)=1-FVAR(3)
 Sof(C82)=Sof(H82A)=Sof(H82B)=Sof(H82C)=Sof(C83)=Sof(C84)=Sof(H84)=Sof(C85)=
 Sof(H85)=Sof(C86)=Sof(H86)=Sof(C87)=Sof(H87)=Sof(C88)=Sof(H88)=FVAR(3)
 Sof(C60A)=Sof(C55A)=Sof(H55A)=Sof(C56A)=Sof(H56A)=Sof(C57A)=Sof(H57A)=
 Sof(C58A)=Sof(H58A)=Sof(C59A)=Sof(H59A)=1-FVAR(4)
 Sof(C60)=Sof(C55)=Sof(H55)=Sof(C56)=Sof(H56)=Sof(C57)=Sof(H57)=Sof(C58)=
 Sof(H58)=Sof(C59)=Sof(H59)=FVAR(4)
 Sof(C89A)=Sof(H89D)=Sof(H89E)=Sof(H89F)=Sof(C90A)=Sof(C95A)=Sof(H95A)=
 Sof(C94A)=Sof(H94A)=Sof(C93A)=Sof(H93A)=Sof(C92A)=Sof(H92A)=Sof(C91A)=
 Sof(H91A)=0.5*(1-FVAR(6))
 Sof(C89)=Sof(H89A)=Sof(H89B)=Sof(H89C)=Sof(C90)=Sof(C95)=Sof(H95)=Sof(C94)=
 Sof(H94)=Sof(C93)=Sof(H93)=Sof(C92)=Sof(H92)=Sof(C91)=Sof(H91)=0.5*FVAR(6)
5.a Free rotating group:
 C89(C90,C95,C94,C93,C92,C91), C82(C83,C84,C85,C86,C87,C88), C89A(C90A,C95A,
 C94A,C93A,C92A,C91A), C82A(C83A,C88A,C87A,C86A,C85A,C84A)
5.b Aromatic/amide H refined with riding coordinates:
 C1(H1), C2(H2), C3(H3), C4(H4), C5(H5), C8(H8), C13(H13), C13(H13A), C16(H16),
  C17(H17), C18(H18), C19(H19), C24(H24), C25(H25), C26(H26), C27(H27),
 C35(H35), C38(H38), C39(H39), C40(H40), C41(H41), C42(H42), C43(H43), C44(H44),
  C45(H45), C46(H46), C51(H51), C52(H52), C53(H53), C54(H54), C62(H62),
 C65(H65), C66(H66), C67(H67), C68(H68), C69(H69), C70(H70), C71(H71), C72(H72),
  C73(H73), C78(H78), C79(H79), C80(H80), C81(H81), C11A(H11A), C12A(H12A),
 C14A(H14A), C15A(H15A), C29A(H29A), C30A(H30A), C31A(H31A), C32A(H32A),
 C33A(H33A), C55(H55), C56(H56), C57(H57), C58(H58), C59(H59), C11(H11),
 C12(H12), C14(H14), C15(H15), C28(H28), C29(H29), C30(H30), C31(H31), C32(H32),
  C55A(H55A), C56A(H56A), C57A(H57A), C58A(H58A), C59A(H59A), C95(H95),
 C94(H94), C93(H93), C92(H92), C91(H91), C84(H84), C85(H85), C86(H86), C87(H87),
  C88(H88), C95A(H95A), C94A(H94A), C93A(H93A), C92A(H92A), C91A(H91A),
 C88A(H88A), C87A(H87A), C86A(H86A), C85A(H85A), C84A(H84A)
5.c Fitted hexagon refined as free rotating group:
 C60(C55,C56,C57,C58,C59), C60A(C55A,C56A,C57A,C58A,C59A)
5.d Idealised Me refined with riding coordinates:
 C89(H89A,H89B,H89C), C89A(H89D,H89E,H89F)
5.e Idealised Me refined as rotating group:
 C82(H82A,H82B,H82C), C82A(H82D,H82E,H82F)
;
_olex2_submission_special_instructions 'No special instructions were received'

loop_
_space_group_symop_operation_xyz
'x, y, z'
'-x, y+1/2, -z+1/2'
'-x, -y, -z'
'x, -y-1/2, z-1/2'

loop_
_atom_site_label
_atom_site_type_symbol
_atom_site_fract_x
_atom_site_fract_y
_atom_site_fract_z
_atom_site_U_iso_or_equiv
_atom_site_adp_type
_atom_site_occupancy
_atom_site_site_symmetry_order
_atom_site_calc_flag
_atom_site_refinement_flags_posn
_atom_site_refinement_flags_adp
_atom_site_refinement_flags_occupancy
_atom_site_disorder_assembly
_atom_site_disorder_group
Co1 Co 0.43323(3) 0.66061(7) 0.36532(3) 0.0249(2) Uani 1 1 d . . . . .
Co2 Co 0.22140(3) 0.70079(7) 0.43163(3) 0.0286(2) Uani 1 1 d . . . . .
Co3 Co 0.21079(3) 0.34248(7) 0.26096(3) 0.0289(2) Uani 1 1 d . . . . .
O1 O 0.48447(17) 0.6565(4) 0.33081(16) 0.0330(10) Uani 1 1 d . . . . .
O2 O 0.49371(17) 0.7536(4) 0.41665(16) 0.0313(10) Uani 1 1 d . . . . .
O3 O 0.23065(18) 0.8437(4) 0.47297(16) 0.0354(11) Uani 1 1 d . . . . .
O4 O 0.1651(2) 0.6477(4) 0.45651(18) 0.0419(12) Uani 1 1 d . . . . .
O5 O 0.13387(18) 0.2760(4) 0.22782(18) 0.0417(12) Uani 1 1 d . . . . .
O6 O 0.23359(18) 0.2240(4) 0.22360(18) 0.0405(12) Uani 1 1 d . . . . .
N1 N 0.3860(2) 0.8045(4) 0.3256(2) 0.0346(13) Uani 1 1 d . . . . .
N2 N 0.37854(19) 0.6891(4) 0.39538(17) 0.0228(11) Uani 1 1 d . . . . .
N3 N 0.37313(19) 0.6208(4) 0.42954(18) 0.0243(11) Uani 1 1 d . . . . .
N4 N 0.2785(2) 0.5780(5) 0.48090(19) 0.0363(13) Uani 1 1 d . . . . .
N5 N 0.2905(2) 0.7168(4) 0.41807(17) 0.0239(11) Uani 1 1 d . . . . .
N6 N 0.29299(19) 0.7780(4) 0.38041(17) 0.0219(10) Uani 1 1 d . . . . .
N7 N 0.1743(2) 0.7979(5) 0.3689(2) 0.0313(12) Uani 1 1 d . . . . .
N8 N 0.1942(2) 0.5787(4) 0.3794(2) 0.0320(12) Uani 1 1 d . . . . .
N9 N 0.2104(2) 0.4648(5) 0.3876(2) 0.0351(13) Uani 1 1 d . . . . .
N10 N 0.2334(2) 0.2375(4) 0.3216(2) 0.0362(14) Uani 1 1 d . . . . .
N11 N 0.1912(2) 0.4453(5) 0.30593(19) 0.0308(12) Uani 1 1 d . . . . .
N12 N 0.1736(2) 0.5581(5) 0.29732(19) 0.0324(13) Uani 1 1 d . . . . .
N13 N 0.1987(2) 0.4793(5) 0.21127(18) 0.0310(12) Uani 1 1 d . . . . .
N14 N 0.2875(2) 0.4125(4) 0.28296(18) 0.0298(12) Uani 1 1 d . . . . .
N15 N 0.3318(2) 0.3766(4) 0.32224(18) 0.0266(11) Uani 1 1 d . . . . .
N16 N 0.45680(18) 0.4998(4) 0.39998(18) 0.0235(11) Uani 1 1 d . . . . .
N17 N 0.37732(18) 0.5501(4) 0.31839(17) 0.0228(11) Uani 1 1 d . . . . .
N18 N 0.3332(2) 0.5849(5) 0.27833(18) 0.0285(12) Uani 1 1 d . . . . .
C1 C 0.5292(3) 0.6339(8) 0.2665(3) 0.047(2) Uani 1 1 d . . . . .
H1 H 0.509019 0.571816 0.271282 0.057 Uiso 1 1 calc R . . . .
C2 C 0.5470(4) 0.6279(10) 0.2303(3) 0.066(3) Uani 1 1 d . . . . .
H2 H 0.539250 0.562252 0.210379 0.079 Uiso 1 1 calc R . . . .
C3 C 0.5764(4) 0.7196(10) 0.2237(3) 0.069(3) Uani 1 1 d . . . . .
H3 H 0.589597 0.715704 0.199577 0.083 Uiso 1 1 calc R . . . .
C4 C 0.5865(4) 0.8152(10) 0.2515(3) 0.070(3) Uani 1 1 d . . . . .
H4 H 0.606060 0.877768 0.246345 0.084 Uiso 1 1 calc R . . . .
C5 C 0.5683(3) 0.8212(9) 0.2872(3) 0.054(2) Uani 1 1 d . . . . .
H5 H 0.574769 0.888593 0.306015 0.065 Uiso 1 1 calc R . . . .
C6 C 0.5403(3) 0.7289(7) 0.2958(2) 0.0377(16) Uani 1 1 d . . . . .
C7 C 0.5195(3) 0.7323(6) 0.3341(2) 0.0332(15) Uani 1 1 d . . . . .
C8 C 0.5405(3) 0.8133(6) 0.3698(3) 0.0381(17) Uani 1 1 d . . . . .
H8 H 0.565393 0.868328 0.367495 0.046 Uiso 1 1 calc R . . . .
C9 C 0.5270(3) 0.8189(5) 0.4093(2) 0.0293(14) Uani 1 1 d . . . . .
C10 C 0.5558(3) 0.9049(5) 0.4474(2) 0.0304(13) Uani 1 1 d . U . . .
C13 C 0.6054(3) 1.0661(7) 0.5182(3) 0.0479(17) Uani 1 1 d . U . . .
H13 H 0.622596 1.120391 0.542655 0.058 Uiso 0.527(7) 1 calc R . P A 1
H13A H 0.622100 1.120563 0.542695 0.058 Uiso 0.473(7) 1 calc R . P A 2
C16 C 0.3911(3) 0.8536(6) 0.2886(3) 0.0468(19) Uani 1 1 d . . . . .
H16 H 0.424438 0.845681 0.285100 0.056 Uiso 1 1 calc R . . . .
C17 C 0.3496(4) 0.9152(8) 0.2554(3) 0.065(3) Uani 1 1 d . . . . .
H17 H 0.354368 0.950096 0.229598 0.078 Uiso 1 1 calc R . . . .
C18 C 0.3009(4) 0.9256(7) 0.2598(3) 0.064(3) Uani 1 1 d . . . . .
H18 H 0.271650 0.967089 0.236915 0.077 Uiso 1 1 calc R . . . .
C19 C 0.2949(3) 0.8755(6) 0.2978(2) 0.0423(18) Uani 1 1 d . . . . .
H19 H 0.261756 0.881325 0.301700 0.051 Uiso 1 1 calc R . . . .
C20 C 0.3393(3) 0.8163(5) 0.3300(2) 0.0261(13) Uani 1 1 d . . . . .
C21 C 0.3359(2) 0.7586(5) 0.3715(2) 0.0215(12) Uani 1 1 d . . . . .
C22 C 0.3297(2) 0.6368(5) 0.4376(2) 0.0220(12) Uani 1 1 d . . . . .
C23 C 0.3212(3) 0.5559(6) 0.4710(2) 0.0296(14) Uani 1 1 d . . . . .
C24 C 0.3551(3) 0.4618(6) 0.4884(3) 0.0420(17) Uani 1 1 d . . . . .
H24 H 0.384722 0.448254 0.479783 0.050 Uiso 1 1 calc R . . . .
C25 C 0.3446(4) 0.3886(8) 0.5187(3) 0.060(2) Uani 1 1 d . . . . .
H25 H 0.367703 0.324811 0.532213 0.072 Uiso 1 1 calc R . . . .
C26 C 0.3005(4) 0.4084(8) 0.5290(3) 0.065(3) Uani 1 1 d . . . . .
H26 H 0.292216 0.357638 0.549133 0.078 Uiso 1 1 calc R . . . .
C27 C 0.2682(4) 0.5034(7) 0.5097(3) 0.051(2) Uani 1 1 d . . . . .
H27 H 0.237666 0.516788 0.517061 0.061 Uiso 1 1 calc R . . . .
C34 C 0.2112(3) 0.8631(6) 0.5030(3) 0.0392(17) Uani 1 1 d . . . . .
C35 C 0.1774(3) 0.7891(6) 0.5146(3) 0.0430(18) Uani 1 1 d . . . . .
H35 H 0.168160 0.810827 0.540007 0.052 Uiso 1 1 calc R . . . .
C36 C 0.1562(3) 0.6853(6) 0.4915(2) 0.0335(15) Uani 1 1 d . . . . .
C37 C 0.1222(3) 0.6112(6) 0.5083(3) 0.0379(16) Uani 1 1 d . . . . .
C38 C 0.0954(3) 0.6543(7) 0.5354(3) 0.0432(18) Uani 1 1 d . . . . .
H38 H 0.097607 0.733829 0.542853 0.052 Uiso 1 1 calc R . . . .
C39 C 0.0656(3) 0.5812(9) 0.5513(3) 0.057(2) Uani 1 1 d . . . . .
H39 H 0.047415 0.610660 0.569605 0.068 Uiso 1 1 calc R . . . .
C40 C 0.0624(4) 0.4650(10) 0.5404(4) 0.071(3) Uani 1 1 d . . . . .
H40 H 0.042558 0.414654 0.551700 0.085 Uiso 1 1 calc R . . . .
C41 C 0.0881(4) 0.4221(8) 0.5129(4) 0.068(3) Uani 1 1 d . . . . .
H41 H 0.085262 0.342831 0.504946 0.081 Uiso 1 1 calc R . . . .
C42 C 0.1178(3) 0.4948(7) 0.4972(3) 0.051(2) Uani 1 1 d . . . . .
H42 H 0.135508 0.464845 0.478618 0.061 Uiso 1 1 calc R . . . .
C43 C 0.1616(3) 0.9109(6) 0.3652(3) 0.0433(18) Uani 1 1 d . . . . .
H43 H 0.169392 0.953466 0.393341 0.052 Uiso 1 1 calc R . . . .
C44 C 0.1381(4) 0.9671(7) 0.3230(3) 0.061(2) Uani 1 1 d . . . . .
H44 H 0.129849 1.046674 0.322182 0.073 Uiso 1 1 calc R . . . .
C45 C 0.1268(4) 0.9085(7) 0.2823(3) 0.064(3) Uani 1 1 d . . . . .
H45 H 0.110247 0.946162 0.252686 0.076 Uiso 1 1 calc R . . . .
C46 C 0.1399(3) 0.7904(6) 0.2847(3) 0.048(2) Uani 1 1 d . . . . .
H46 H 0.133589 0.747136 0.256992 0.057 Uiso 1 1 calc R . . . .
C47 C 0.1621(3) 0.7409(6) 0.3284(2) 0.0313(15) Uani 1 1 d . . . . .
C48 C 0.1775(2) 0.6171(5) 0.3351(2) 0.0280(14) Uani 1 1 d . . . . .
C49 C 0.2092(3) 0.4078(5) 0.3513(2) 0.0307(14) Uani 1 1 d . . . . .
C50 C 0.2308(3) 0.2889(5) 0.3597(3) 0.0361(16) Uani 1 1 d . . . . .
C51 C 0.2485(5) 0.2393(7) 0.4029(3) 0.069(3) Uani 1 1 d . . . . .
H51 H 0.245919 0.278844 0.428734 0.083 Uiso 1 1 calc R . . . .
C52 C 0.2705(6) 0.1303(8) 0.4087(4) 0.093(4) Uani 1 1 d . . . . .
H52 H 0.282883 0.093210 0.438581 0.112 Uiso 1 1 calc R . . . .
C53 C 0.2741(5) 0.0772(7) 0.3713(4) 0.077(3) Uani 1 1 d . . . . .
H53 H 0.289309 0.002271 0.374887 0.092 Uiso 1 1 calc R . . . .
C54 C 0.2561(3) 0.1304(6) 0.3284(3) 0.050(2) Uani 1 1 d . . . . .
H54 H 0.259472 0.092094 0.302593 0.060 Uiso 1 1 calc R . . . .
C61 C 0.1163(2) 0.2107(7) 0.1918(2) 0.0362(16) Uani 1 1 d . . . . .
C62 C 0.1484(3) 0.1602(7) 0.1712(3) 0.0428(18) Uani 1 1 d . . . . .
H62 H 0.130185 0.115608 0.143541 0.051 Uiso 1 1 calc R . . . .
C63 C 0.2042(2) 0.1692(6) 0.1873(2) 0.0295(14) Uani 1 1 d . . . . .
C64 C 0.2341(3) 0.1064(6) 0.1625(2) 0.0288(14) Uani 1 1 d . . . . .
C65 C 0.2127(3) 0.0126(6) 0.1338(2) 0.0366(16) Uani 1 1 d . . . . .
H65 H 0.176365 -0.010858 0.126401 0.044 Uiso 1 1 calc R . . . .
C66 C 0.2448(3) -0.0480(8) 0.1157(3) 0.050(2) Uani 1 1 d . . . . .
H66 H 0.230204 -0.112813 0.095969 0.060 Uiso 1 1 calc R . . . .
C67 C 0.2974(3) -0.0145(9) 0.1262(3) 0.056(2) Uani 1 1 d . . . . .
H67 H 0.319439 -0.057409 0.114580 0.067 Uiso 1 1 calc R . . . .
C68 C 0.3183(3) 0.0825(8) 0.1538(3) 0.049(2) Uani 1 1 d . . . . .
H68 H 0.353983 0.108162 0.159793 0.059 Uiso 1 1 calc R . . . .
C69 C 0.2872(3) 0.1414(7) 0.1726(3) 0.0393(17) Uani 1 1 d . . . . .
H69 H 0.302032 0.205973 0.192442 0.047 Uiso 1 1 calc R . . . .
C70 C 0.1527(3) 0.5084(7) 0.1746(2) 0.0406(17) Uani 1 1 d . . . . .
H70 H 0.122400 0.458082 0.165865 0.049 Uiso 1 1 calc R . . . .
C71 C 0.1475(3) 0.6066(8) 0.1493(3) 0.050(2) Uani 1 1 d . . . . .
H71 H 0.113915 0.624244 0.123859 0.060 Uiso 1 1 calc R . . . .
C72 C 0.1907(3) 0.6801(8) 0.1606(3) 0.053(2) Uani 1 1 d . . . . .
H72 H 0.187889 0.748656 0.143118 0.064 Uiso 1 1 calc R . . . .
C73 C 0.2391(3) 0.6513(7) 0.1986(3) 0.0455(18) Uani 1 1 d . . . . .
H73 H 0.269898 0.700310 0.207809 0.055 Uiso 1 1 calc R . . . .
C74 C 0.2412(2) 0.5502(6) 0.2225(2) 0.0274(14) Uani 1 1 d . . . . .
C75 C 0.2912(2) 0.5146(5) 0.2643(2) 0.0249(13) Uani 1 1 d . . . . .
C76 C 0.3728(2) 0.4489(5) 0.3375(2) 0.0209(12) Uani 1 1 d . . . . .
C77 C 0.4208(2) 0.4163(5) 0.3810(2) 0.0234(13) Uani 1 1 d . . . . .
C78 C 0.4273(3) 0.3079(6) 0.4013(3) 0.0406(17) Uani 1 1 d . . . . .
H78 H 0.401014 0.249480 0.387038 0.049 Uiso 1 1 calc R . . . .
C79 C 0.4721(3) 0.2860(7) 0.4421(3) 0.053(2) Uani 1 1 d . . . . .
H79 H 0.477774 0.211943 0.456126 0.064 Uiso 1 1 calc R . . . .
C80 C 0.5090(3) 0.3746(7) 0.4625(2) 0.0415(18) Uani 1 1 d . . . . .
H80 H 0.539967 0.362250 0.491166 0.050 Uiso 1 1 calc R . . . .
C81 C 0.5001(2) 0.4793(6) 0.4407(2) 0.0276(14) Uani 1 1 d . . . . .
H81 H 0.525320 0.539677 0.454809 0.033 Uiso 1 1 calc R . . . .
C11A C 0.6098(5) 0.9509(11) 0.4573(5) 0.037(2) Uani 0.527(7) 1 d . U P A 1
H11A H 0.629917 0.924081 0.440228 0.045 Uiso 0.527(7) 1 calc R U P A 1
C12A C 0.6316(6) 1.0342(12) 0.4921(5) 0.042(2) Uani 0.527(7) 1 d . U P A 1
H12A H 0.665527 1.068536 0.497126 0.051 Uiso 0.527(7) 1 calc R U P A 1
C14A C 0.5556(5) 1.0265(12) 0.5123(5) 0.040(3) Uani 0.527(7) 1 d . U P A 1
H14A H 0.537840 1.053874 0.531279 0.048 Uiso 0.527(7) 1 calc R . P A 1
C15A C 0.5313(5) 0.9429(11) 0.4769(4) 0.032(2) Uani 0.527(7) 1 d . U P A 1
H15A H 0.497110 0.911437 0.472962 0.039 Uiso 0.527(7) 1 calc R . P A 1
C28A C 0.2409(7) 0.9551(13) 0.5354(6) 0.032(3) Uani 0.470(8) 1 d . U P B 1
C29A C 0.2865(5) 1.0072(11) 0.5343(5) 0.027(3) Uani 0.470(8) 1 d . . P B 1
H29A H 0.300522 0.979605 0.512615 0.033 Uiso 0.470(8) 1 calc R . P B 1
C30A C 0.3123(7) 1.0973(14) 0.5632(5) 0.043(4) Uani 0.470(8) 1 d . . P B 1
H30A H 0.343901 1.129763 0.561690 0.052 Uiso 0.470(8) 1 calc R . P B 1
C31A C 0.2922(8) 1.1417(14) 0.5951(6) 0.051(5) Uani 0.470(8) 1 d . . P B 1
H31A H 0.310248 1.203805 0.615348 0.061 Uiso 0.470(8) 1 calc R . P B 1
C32A C 0.2453(8) 1.0933(16) 0.5968(7) 0.048(3) Uani 0.470(8) 1 d . U P B 1
H32A H 0.228984 1.125657 0.616068 0.057 Uiso 0.470(8) 1 calc R U P B 1
C33A C 0.2239(8) 0.9991(19) 0.5700(8) 0.042(2) Uani 0.470(8) 1 d . U P B 1
H33A H 0.195580 0.959621 0.574703 0.051 Uiso 0.470(8) 1 calc R U P B 1
C60 C 0.0568(3) 0.1800(15) 0.1715(5) 0.078(4) Uani 0.618(14) 1 d . U P C 1
C55 C 0.0198(5) 0.2618(13) 0.1729(6) 0.089(4) Uani 0.618(14) 1 d G U P C 1
H55 H 0.032191 0.335498 0.186074 0.107 Uiso 0.618(14) 1 calc R . P C 1
C56 C -0.0353(4) 0.2359(14) 0.1548(5) 0.097(4) Uani 0.618(14) 1 d G U P C 1
H56 H -0.060644 0.291769 0.155716 0.116 Uiso 0.618(14) 1 calc R . P C 1
C57 C -0.0535(3) 0.1281(16) 0.1355(5) 0.094(4) Uani 0.618(14) 1 d G U P C 1
H57 H -0.091157 0.110344 0.123154 0.112 Uiso 0.618(14) 1 calc R . P C 1
C58 C -0.0164(4) 0.0463(14) 0.1342(5) 0.091(4) Uani 0.618(14) 1 d G U P C 1
H58 H -0.028835 -0.027354 0.120950 0.109 Uiso 0.618(14) 1 calc R . P C 1
C59 C 0.0387(4) 0.0723(14) 0.1522(5) 0.086(4) Uani 0.618(14) 1 d G U P C 1
H59 H 0.064001 0.016372 0.151307 0.104 Uiso 0.618(14) 1 calc R . P C 1
C11 C 0.5742(6) 0.8679(13) 0.4912(5) 0.036(2) Uani 0.473(7) 1 d . U P A 2
H11 H 0.569434 0.789994 0.497891 0.044 Uiso 0.473(7) 1 calc R U P A 2
C12 C 0.6010(6) 0.9454(15) 0.5279(6) 0.047(3) Uani 0.473(7) 1 d . U P A 2
H12 H 0.616474 0.918555 0.559555 0.056 Uiso 0.473(7) 1 calc R U P A 2
C14 C 0.5848(7) 1.0955(15) 0.4733(6) 0.048(3) Uani 0.473(7) 1 d . U P A 2
H14 H 0.587588 1.174057 0.466173 0.058 Uiso 0.473(7) 1 calc R U P A 2
C15 C 0.5590(6) 1.0208(13) 0.4347(6) 0.042(3) Uani 0.473(7) 1 d . U P A 2
H15 H 0.544871 1.046227 0.402805 0.051 Uiso 0.473(7) 1 calc R . P A 2
C28 C 0.2116(7) 1.0827(12) 0.4933(6) 0.054(4) Uani 0.530(8) 1 d . . P B 2
H28 H 0.210125 1.069465 0.462582 0.065 Uiso 0.530(8) 1 calc R . P B 2
C29 C 0.2136(9) 1.1942(13) 0.5097(6) 0.064(5) Uani 0.530(8) 1 d . . P B 2
H29 H 0.213077 1.257091 0.489991 0.077 Uiso 0.530(8) 1 calc R . P B 2
C30 C 0.2163(8) 1.2150(14) 0.5556(6) 0.062(5) Uani 0.530(8) 1 d . . P B 2
H30 H 0.219315 1.290314 0.568218 0.075 Uiso 0.530(8) 1 calc R . P B 2
C31 C 0.2145(7) 1.1201(14) 0.5805(6) 0.051(2) Uani 0.530(8) 1 d . U P B 2
H31 H 0.217235 1.128929 0.611850 0.061 Uiso 0.530(8) 1 calc R U P B 2
C32 C 0.2089(7) 1.0158(17) 0.5621(7) 0.043(2) Uani 0.530(8) 1 d . U P B 2
H32 H 0.202191 0.954547 0.579326 0.052 Uiso 0.530(8) 1 calc R U P B 2
C33 C 0.2119(6) 0.9905(12) 0.5217(5) 0.034(2) Uani 0.530(8) 1 d . U P B 2
C60A C 0.0559(5) 0.202(3) 0.1719(9) 0.081(4) Uani 0.382(14) 1 d . U P C 2
C55A C 0.0294(7) 0.292(3) 0.1833(9) 0.090(4) Uani 0.382(14) 1 d G U P C 2
H55A H 0.049534 0.345928 0.206965 0.108 Uiso 0.382(14) 1 calc R . P C 2
C56A C -0.0267(8) 0.303(2) 0.1599(8) 0.097(4) Uani 0.382(14) 1 d G U P C 2
H56A H -0.044911 0.364618 0.167701 0.116 Uiso 0.382(14) 1 calc R . P C 2
C57A C -0.0563(5) 0.224(3) 0.1253(7) 0.096(4) Uani 0.382(14) 1 d G U P C 2
H57A H -0.094602 0.232056 0.109326 0.116 Uiso 0.382(14) 1 calc R . P C 2
C58A C -0.0297(6) 0.135(2) 0.1139(7) 0.090(4) Uani 0.382(14) 1 d G U P C 2
H58A H -0.049850 0.080803 0.090216 0.108 Uiso 0.382(14) 1 calc R . P C 2
C59A C 0.0264(7) 0.124(2) 0.1372(8) 0.083(4) Uani 0.382(14) 1 d G U P C 2
H59A H 0.044595 0.062111 0.129480 0.100 Uiso 0.382(14) 1 calc R . P C 2
C89 C -0.051(2) 0.609(5) -0.052(2) 0.117(10) Uani 0.237(18) 1 d . U P D -1
H89A H -0.027683 0.658032 -0.061987 0.176 Uiso 0.237(18) 1 calc R . P D -1
H89B H -0.071850 0.657526 -0.039610 0.176 Uiso 0.237(18) 1 calc R . P D -1
H89C H -0.076002 0.565900 -0.079454 0.176 Uiso 0.237(18) 1 calc R . P D -1
C90 C -0.0162(17) 0.527(4) -0.0146(17) 0.118(6) Uani 0.237(18) 1 d G U P D -1
C95 C 0.0394(17) 0.515(4) -0.004(2) 0.116(6) Uani 0.237(18) 1 d G U P D -1
H95 H 0.055523 0.560821 -0.020107 0.140 Uiso 0.237(18) 1 calc R . P D -1
C94 C 0.0715(17) 0.437(5) 0.030(2) 0.117(7) Uani 0.237(18) 1 d G U P D -1
H94 H 0.109151 0.429684 0.036960 0.141 Uiso 0.237(18) 1 calc R . P D -1
C93 C 0.049(2) 0.369(4) 0.054(2) 0.118(7) Uani 0.237(18) 1 d G U P D -1
H93 H 0.070268 0.315447 0.077569 0.141 Uiso 0.237(18) 1 calc R . P D -1
C92 C -0.007(2) 0.380(5) 0.044(2) 0.119(7) Uani 0.237(18) 1 d G U P D -1
H92 H -0.022777 0.334058 0.060613 0.142 Uiso 0.237(18) 1 calc R . P D -1
C91 C -0.0387(17) 0.458(5) 0.010(2) 0.118(6) Uani 0.237(18) 1 d G U P D -1
H91 H -0.076263 0.465297 0.003529 0.141 Uiso 0.237(18) 1 calc R . P D -1
C82 C 0.3882(6) 0.8571(13) 0.7022(5) 0.125(15) Uani 0.530(13) 1 d . . P E 1
H82A H 0.387279 0.810127 0.728106 0.187 Uiso 0.530(13) 1 calc GR . P E 1
H82B H 0.355236 0.904233 0.689029 0.187 Uiso 0.530(13) 1 calc GR . P E 1
H82C H 0.420241 0.907205 0.714132 0.187 Uiso 0.530(13) 1 calc GR . P E 1
C83 C 0.3911(4) 0.7799(9) 0.6642(3) 0.045(4) Uani 0.530(13) 1 d G . P E 1
C84 C 0.3545(4) 0.7930(10) 0.6170(4) 0.058(5) Uani 0.530(13) 1 d G . P E 1
H84 H 0.327026 0.850130 0.608907 0.070 Uiso 0.530(13) 1 calc R . P E 1
C85 C 0.3579(5) 0.7233(12) 0.5815(3) 0.088(8) Uani 0.530(13) 1 d G . P E 1
H85 H 0.332812 0.733501 0.549703 0.106 Uiso 0.530(13) 1 calc R . P E 1
C86 C 0.3981(5) 0.6388(11) 0.5928(4) 0.063(5) Uani 0.530(13) 1 d G . P E 1
H86 H 0.400427 0.591414 0.568730 0.076 Uiso 0.530(13) 1 calc R . P E 1
C87 C 0.4347(4) 0.6246(10) 0.6397(4) 0.051(7) Uani 0.530(13) 1 d G . P E 1
H87 H 0.462117 0.567285 0.647679 0.061 Uiso 0.530(13) 1 calc R . P E 1
C88 C 0.4311(4) 0.6945(10) 0.6750(3) 0.045(4) Uani 0.530(13) 1 d G . P E 1
H88 H 0.456167 0.684010 0.706825 0.054 Uiso 0.530(13) 1 calc R . P E 1
C89A C -0.019(3) 0.638(4) -0.0518(18) 0.121(11) Uani 0.263(18) 1 d . U P D -2
H89D H -0.057819 0.632369 -0.072564 0.182 Uiso 0.263(18) 1 calc R . P D -2
H89E H 0.002577 0.626752 -0.070415 0.182 Uiso 0.263(18) 1 calc R . P D -2
H89F H -0.011354 0.713804 -0.036890 0.182 Uiso 0.263(18) 1 calc R . P D -2
C90A C -0.0046(16) 0.546(3) -0.0142(15) 0.118(6) Uani 0.263(18) 1 d G U P D -2
C95A C -0.0432(14) 0.507(4) 0.0021(18) 0.118(6) Uani 0.263(18) 1 d G U P D -2
H95A H -0.079122 0.536740 -0.011345 0.141 Uiso 0.263(18) 1 calc R . P D -2
C94A C -0.0296(18) 0.424(4) 0.0377(19) 0.119(7) Uani 0.263(18) 1 d G U P D -2
H94A H -0.056281 0.398360 0.048315 0.143 Uiso 0.263(18) 1 calc R . P D -2
C93A C 0.023(2) 0.379(4) 0.0578(17) 0.119(7) Uani 0.263(18) 1 d G U P D -2
H93A H 0.032327 0.322979 0.082023 0.143 Uiso 0.263(18) 1 calc R . P D -2
C92A C 0.0618(16) 0.418(4) 0.042(2) 0.117(7) Uani 0.263(18) 1 d G U P D -2
H92A H 0.097646 0.387326 0.055214 0.141 Uiso 0.263(18) 1 calc R . P D -2
C91A C 0.0480(15) 0.500(4) 0.006(2) 0.117(6) Uani 0.263(18) 1 d G U P D -2
H91A H 0.074664 0.525642 -0.004418 0.140 Uiso 0.263(18) 1 calc R . P D -2
C82A C 0.4442(6) 0.6131(12) 0.6362(6) 0.080(11) Uani 0.470(13) 1 d . . P E 2
H82D H 0.421208 0.547365 0.620368 0.120 Uiso 0.470(13) 1 calc GR . P E 2
H82E H 0.470810 0.589281 0.667340 0.120 Uiso 0.470(13) 1 calc GR . P E 2
H82F H 0.463199 0.640887 0.617164 0.120 Uiso 0.470(13) 1 calc GR . P E 2
C83A C 0.4092(4) 0.7079(9) 0.6419(4) 0.052(6) Uani 0.470(13) 1 d G . P E 2
C88A C 0.4131(5) 0.7401(11) 0.6868(3) 0.048(5) Uani 0.470(13) 1 d G . P E 2
H88A H 0.437551 0.700314 0.713871 0.057 Uiso 0.470(13) 1 calc R . P E 2
C87A C 0.3816(6) 0.8296(12) 0.6924(4) 0.067(8) Uani 0.470(13) 1 d G . P E 2
H87A H 0.384795 0.850175 0.723071 0.081 Uiso 0.470(13) 1 calc R . P E 2
C86A C 0.3455(5) 0.8889(10) 0.6530(5) 0.066(6) Uani 0.470(13) 1 d G . P E 2
H86A H 0.324119 0.950011 0.656743 0.079 Uiso 0.470(13) 1 calc R . P E 2
C85A C 0.3411(5) 0.8577(13) 0.6081(4) 0.082(8) Uani 0.470(13) 1 d G . P E 2
H85A H 0.316515 0.897505 0.581072 0.098 Uiso 0.470(13) 1 calc R . P E 2
C84A C 0.3726(5) 0.7680(12) 0.6027(3) 0.052(6) Uani 0.470(13) 1 d G . P E 2
H84A H 0.369245 0.747432 0.571979 0.063 Uiso 0.470(13) 1 calc R . P E 2

loop_
_atom_site_aniso_label
_atom_site_aniso_U_11
_atom_site_aniso_U_22
_atom_site_aniso_U_33
_atom_site_aniso_U_23
_atom_site_aniso_U_13
_atom_site_aniso_U_12
Co1 0.0203(4) 0.0210(4) 0.0328(5) -0.0013(4) 0.0100(4) -0.0042(3)
Co2 0.0313(4) 0.0271(4) 0.0321(5) -0.0043(4) 0.0178(4) 0.0010(4)
Co3 0.0245(4) 0.0221(4) 0.0322(5) -0.0101(4) 0.0033(4) -0.0042(3)
O1 0.030(2) 0.036(3) 0.037(3) -0.006(2) 0.018(2) -0.008(2)
O2 0.030(2) 0.027(2) 0.039(3) -0.004(2) 0.016(2) -0.0087(19)
O3 0.039(3) 0.038(3) 0.037(3) -0.008(2) 0.023(2) -0.011(2)
O4 0.052(3) 0.037(3) 0.048(3) -0.011(2) 0.032(3) -0.012(2)
O5 0.028(2) 0.041(3) 0.051(3) -0.022(3) 0.010(2) -0.002(2)
O6 0.029(2) 0.039(3) 0.049(3) -0.019(2) 0.011(2) -0.006(2)
N1 0.042(3) 0.017(3) 0.052(4) 0.008(3) 0.026(3) 0.000(2)
N2 0.021(2) 0.020(2) 0.023(3) -0.001(2) 0.004(2) -0.004(2)
N3 0.024(2) 0.019(2) 0.027(3) 0.000(2) 0.007(2) -0.003(2)
N4 0.054(4) 0.041(3) 0.025(3) 0.004(3) 0.027(3) 0.002(3)
N5 0.029(3) 0.024(3) 0.019(3) 0.003(2) 0.010(2) 0.003(2)
N6 0.026(3) 0.017(2) 0.020(3) 0.001(2) 0.007(2) 0.003(2)
N7 0.027(3) 0.028(3) 0.037(3) -0.002(3) 0.012(2) 0.004(2)
N8 0.034(3) 0.024(3) 0.037(3) 0.000(2) 0.013(2) 0.005(2)
N9 0.051(3) 0.023(3) 0.032(3) 0.000(3) 0.017(3) 0.002(2)
N10 0.039(3) 0.016(3) 0.047(4) -0.003(3) 0.011(3) -0.003(2)
N11 0.028(3) 0.026(3) 0.029(3) 0.000(2) 0.003(2) 0.008(2)
N12 0.038(3) 0.026(3) 0.026(3) -0.004(2) 0.005(2) 0.009(2)
N13 0.026(3) 0.034(3) 0.023(3) -0.006(2) 0.000(2) -0.001(2)
N14 0.026(3) 0.024(3) 0.028(3) -0.002(2) -0.001(2) -0.002(2)
N15 0.026(3) 0.021(3) 0.026(3) 0.001(2) 0.002(2) -0.004(2)
N16 0.017(2) 0.023(3) 0.029(3) 0.000(2) 0.008(2) -0.001(2)
N17 0.020(2) 0.023(3) 0.023(3) 0.000(2) 0.006(2) 0.001(2)
N18 0.028(3) 0.030(3) 0.024(3) 0.004(2) 0.008(2) -0.001(2)
C1 0.045(4) 0.065(5) 0.034(4) 0.010(4) 0.018(3) 0.015(4)
C2 0.073(6) 0.094(7) 0.037(5) 0.004(5) 0.028(4) 0.029(6)
C3 0.071(6) 0.109(9) 0.039(5) 0.007(6) 0.034(5) 0.001(6)
C4 0.064(6) 0.108(8) 0.046(5) -0.002(6) 0.031(5) -0.021(6)
C5 0.045(4) 0.083(6) 0.035(4) 0.003(4) 0.015(4) -0.011(4)
C6 0.029(3) 0.053(5) 0.033(4) -0.003(3) 0.014(3) 0.002(3)
C7 0.028(3) 0.043(4) 0.031(4) 0.007(3) 0.015(3) 0.001(3)
C8 0.033(4) 0.034(4) 0.052(5) -0.005(3) 0.022(3) -0.016(3)
C9 0.028(3) 0.028(3) 0.035(4) 0.001(3) 0.016(3) -0.006(3)
C10 0.031(3) 0.026(3) 0.039(3) -0.002(3) 0.019(2) -0.009(2)
C13 0.046(3) 0.040(3) 0.052(4) -0.010(3) 0.015(3) -0.013(3)
C16 0.060(5) 0.036(4) 0.060(5) 0.018(4) 0.040(4) 0.008(4)
C17 0.097(7) 0.054(5) 0.068(6) 0.035(5) 0.058(6) 0.030(5)
C18 0.094(7) 0.050(5) 0.057(5) 0.039(5) 0.039(5) 0.044(5)
C19 0.061(5) 0.031(4) 0.031(4) 0.010(3) 0.014(3) 0.022(3)
C20 0.037(3) 0.016(3) 0.029(3) 0.001(3) 0.017(3) 0.003(2)
C21 0.024(3) 0.012(3) 0.025(3) -0.001(2) 0.006(2) -0.004(2)
C22 0.024(3) 0.017(3) 0.018(3) -0.005(2) 0.002(2) -0.002(2)
C23 0.036(3) 0.033(4) 0.019(3) 0.002(3) 0.011(3) -0.001(3)
C24 0.045(4) 0.041(4) 0.034(4) 0.012(3) 0.009(3) 0.008(3)
C25 0.090(7) 0.055(5) 0.032(4) 0.025(4) 0.021(4) 0.020(5)
C26 0.106(8) 0.057(6) 0.046(5) 0.029(4) 0.045(5) 0.018(5)
C27 0.075(6) 0.055(5) 0.036(4) 0.012(4) 0.035(4) 0.003(4)
C34 0.052(4) 0.037(4) 0.035(4) -0.011(3) 0.025(3) -0.014(3)
C35 0.058(5) 0.043(4) 0.045(4) -0.020(4) 0.038(4) -0.022(4)
C36 0.032(3) 0.040(4) 0.035(4) -0.002(3) 0.020(3) -0.005(3)
C37 0.034(4) 0.043(4) 0.037(4) 0.009(3) 0.015(3) -0.005(3)
C38 0.040(4) 0.057(5) 0.038(4) 0.008(4) 0.021(3) -0.003(4)
C39 0.042(4) 0.081(7) 0.047(5) 0.014(5) 0.019(4) -0.005(4)
C40 0.052(5) 0.084(8) 0.065(6) 0.028(6) 0.010(5) -0.024(5)
C41 0.075(6) 0.050(5) 0.077(7) 0.012(5) 0.030(6) -0.020(5)
C42 0.058(5) 0.042(4) 0.057(5) 0.002(4) 0.028(4) -0.008(4)
C43 0.043(4) 0.032(4) 0.054(5) -0.005(4) 0.019(4) 0.007(3)
C44 0.073(6) 0.026(4) 0.070(6) -0.005(4) 0.015(5) 0.016(4)
C45 0.086(7) 0.032(4) 0.055(5) 0.008(4) 0.010(5) 0.023(4)
C46 0.066(5) 0.026(4) 0.029(4) 0.002(3) -0.002(4) 0.021(4)
C47 0.029(3) 0.025(3) 0.033(4) -0.006(3) 0.005(3) 0.003(3)
C48 0.027(3) 0.021(3) 0.030(4) -0.006(3) 0.005(3) 0.003(2)
C49 0.034(3) 0.022(3) 0.035(4) -0.008(3) 0.011(3) -0.001(3)
C50 0.046(4) 0.017(3) 0.039(4) -0.003(3) 0.012(3) -0.001(3)
C51 0.131(9) 0.030(4) 0.044(5) 0.008(4) 0.034(6) 0.019(5)
C52 0.184(13) 0.033(5) 0.057(6) 0.014(5) 0.043(7) 0.037(6)
C53 0.127(9) 0.023(4) 0.066(6) 0.014(4) 0.025(6) 0.028(5)
C54 0.066(5) 0.017(3) 0.067(6) -0.005(4) 0.026(4) 0.006(3)
C61 0.021(3) 0.051(4) 0.028(4) 0.000(3) 0.001(3) -0.009(3)
C62 0.036(4) 0.059(5) 0.033(4) -0.018(4) 0.014(3) -0.009(3)
C63 0.026(3) 0.030(3) 0.024(3) 0.005(3) 0.001(3) -0.003(3)
C64 0.032(3) 0.028(3) 0.019(3) 0.010(3) 0.002(3) 0.004(3)
C65 0.042(4) 0.040(4) 0.032(4) -0.002(3) 0.020(3) -0.002(3)
C66 0.062(5) 0.059(5) 0.031(4) 0.002(4) 0.020(4) 0.023(4)
C67 0.049(5) 0.087(7) 0.038(4) 0.014(5) 0.024(4) 0.025(5)
C68 0.032(4) 0.077(6) 0.042(4) 0.011(4) 0.020(3) 0.014(4)
C69 0.029(3) 0.053(5) 0.033(4) 0.012(3) 0.010(3) 0.003(3)
C70 0.038(4) 0.050(4) 0.026(4) -0.003(3) 0.006(3) 0.000(3)
C71 0.038(4) 0.065(5) 0.031(4) 0.006(4) -0.002(3) 0.013(4)
C72 0.054(5) 0.058(5) 0.036(4) 0.018(4) 0.005(4) 0.003(4)
C73 0.040(4) 0.051(5) 0.038(4) 0.008(4) 0.008(3) -0.003(3)
C74 0.029(3) 0.032(3) 0.015(3) 0.000(3) 0.003(2) 0.000(3)
C75 0.026(3) 0.023(3) 0.024(3) 0.001(3) 0.008(3) -0.001(2)
C76 0.023(3) 0.020(3) 0.019(3) -0.002(2) 0.008(2) -0.003(2)
C77 0.022(3) 0.026(3) 0.023(3) 0.000(3) 0.011(2) 0.003(2)
C78 0.041(4) 0.030(4) 0.042(4) 0.015(3) 0.007(3) -0.008(3)
C79 0.039(4) 0.047(5) 0.055(5) 0.026(4) -0.001(4) -0.012(4)
C80 0.028(3) 0.053(5) 0.029(4) 0.013(3) -0.003(3) 0.002(3)
C81 0.024(3) 0.032(3) 0.027(3) 0.003(3) 0.010(3) -0.001(3)
C11A 0.036(4) 0.035(4) 0.041(4) 0.004(4) 0.015(4) -0.010(4)
C12A 0.041(4) 0.034(4) 0.050(5) 0.001(4) 0.016(4) -0.017(4)
C14A 0.041(5) 0.036(5) 0.042(5) -0.012(4) 0.016(4) -0.002(4)
C15A 0.031(4) 0.028(5) 0.035(5) -0.003(4) 0.010(4) -0.004(4)
C28A 0.042(6) 0.027(5) 0.042(5) -0.003(5) 0.033(5) 0.000(5)
C29A 0.039(7) 0.029(7) 0.019(7) 0.001(6) 0.016(6) -0.006(6)
C30A 0.047(9) 0.045(9) 0.038(9) -0.002(8) 0.018(7) -0.005(7)
C31A 0.069(12) 0.039(9) 0.041(9) -0.022(8) 0.018(9) -0.023(8)
C32A 0.057(4) 0.046(4) 0.050(4) -0.006(4) 0.032(4) 0.002(4)
C33A 0.049(4) 0.037(4) 0.049(4) -0.003(4) 0.027(4) 0.001(4)
C60 0.023(4) 0.152(10) 0.056(5) -0.051(5) 0.014(4) -0.017(5)
C55 0.025(4) 0.161(10) 0.070(6) -0.042(6) 0.007(4) -0.015(5)
C56 0.025(5) 0.172(10) 0.082(6) -0.040(7) 0.010(5) -0.023(6)
C57 0.028(5) 0.173(10) 0.075(6) -0.041(7) 0.016(5) -0.027(6)
C58 0.037(5) 0.165(10) 0.067(6) -0.052(6) 0.019(5) -0.028(6)
C59 0.033(5) 0.155(10) 0.063(6) -0.054(6) 0.011(5) -0.027(5)
C11 0.032(4) 0.038(5) 0.040(4) -0.005(4) 0.016(4) -0.007(4)
C12 0.043(5) 0.047(5) 0.047(5) -0.012(4) 0.015(4) -0.009(4)
C14 0.047(5) 0.038(5) 0.059(5) -0.009(5) 0.021(4) -0.015(4)
C15 0.038(5) 0.039(5) 0.051(5) 0.000(5) 0.020(4) -0.009(5)
C28 0.073(11) 0.031(8) 0.060(10) -0.004(7) 0.028(9) -0.007(7)
C29 0.121(16) 0.027(7) 0.053(10) -0.002(7) 0.045(11) -0.001(9)
C30 0.107(14) 0.040(9) 0.042(9) -0.012(7) 0.031(9) -0.014(9)
C31 0.061(4) 0.047(4) 0.053(4) 0.006(4) 0.032(4) 0.011(4)
C32 0.053(4) 0.039(4) 0.047(4) 0.003(4) 0.031(4) 0.006(4)
C33 0.047(5) 0.032(5) 0.039(5) -0.004(4) 0.032(4) 0.000(5)
C60A 0.025(5) 0.155(10) 0.060(6) -0.052(6) 0.013(5) -0.017(5)
C55A 0.028(5) 0.161(10) 0.070(6) -0.048(7) 0.007(5) -0.012(6)
C56A 0.031(6) 0.170(11) 0.078(7) -0.050(7) 0.009(5) -0.016(7)
C57A 0.029(6) 0.173(11) 0.078(7) -0.049(7) 0.012(5) -0.022(7)
C58A 0.028(5) 0.169(11) 0.069(7) -0.050(7) 0.016(5) -0.023(6)
C59A 0.026(5) 0.160(10) 0.061(6) -0.054(6) 0.014(5) -0.021(5)
C89 0.112(17) 0.093(17) 0.136(16) -0.018(14) 0.038(16) -0.026(15)
C90 0.112(12) 0.094(13) 0.137(13) -0.018(10) 0.038(11) -0.022(10)
C95 0.111(12) 0.092(14) 0.136(13) -0.019(10) 0.039(11) -0.022(10)
C94 0.112(12) 0.093(14) 0.135(14) -0.020(10) 0.038(11) -0.021(10)
C93 0.112(12) 0.094(14) 0.135(13) -0.020(10) 0.037(12) -0.021(11)
C92 0.112(13) 0.095(14) 0.135(13) -0.019(10) 0.036(12) -0.021(11)
C91 0.111(12) 0.094(14) 0.136(13) -0.019(10) 0.037(12) -0.022(10)
C82 0.08(2) 0.15(3) 0.11(2) -0.03(2) 0.003(16) 0.068(19)
C83 0.039(9) 0.059(11) 0.050(11) -0.020(9) 0.030(9) -0.018(8)
C84 0.040(10) 0.048(11) 0.087(16) 0.013(11) 0.028(10) 0.004(9)
C85 0.13(2) 0.088(18) 0.055(14) -0.003(13) 0.044(15) -0.030(16)
C86 0.051(10) 0.086(14) 0.056(11) 0.008(10) 0.024(8) 0.005(9)
C87 0.019(8) 0.062(15) 0.076(18) 0.018(12) 0.025(10) 0.001(9)
C88 0.032(8) 0.067(11) 0.029(8) -0.001(8) 0.007(7) -0.016(8)
C89A 0.115(19) 0.098(18) 0.137(18) -0.017(16) 0.036(18) -0.022(17)
C90A 0.111(12) 0.093(13) 0.137(13) -0.018(10) 0.038(11) -0.022(10)
C95A 0.111(12) 0.094(14) 0.136(13) -0.018(10) 0.038(11) -0.022(10)
C94A 0.113(12) 0.095(14) 0.136(13) -0.018(10) 0.036(12) -0.021(10)
C93A 0.112(13) 0.096(14) 0.135(13) -0.018(10) 0.037(12) -0.022(11)
C92A 0.112(12) 0.093(14) 0.135(14) -0.019(10) 0.037(12) -0.022(10)
C91A 0.111(12) 0.092(13) 0.135(13) -0.019(10) 0.038(11) -0.022(10)
C82A 0.09(2) 0.08(2) 0.07(2) -0.017(18) 0.035(18) -0.024(17)
C83A 0.053(12) 0.056(12) 0.067(13) -0.018(11) 0.045(11) -0.035(10)
C88A 0.033(10) 0.067(13) 0.039(12) 0.004(10) 0.010(8) 0.022(9)
C87A 0.062(15) 0.101(19) 0.056(13) -0.009(15) 0.042(13) -0.037(15)
C86A 0.080(14) 0.056(12) 0.089(16) 0.021(12) 0.064(13) 0.007(10)
C85A 0.086(17) 0.065(16) 0.11(2) 0.040(15) 0.063(16) 0.036(13)
C84A 0.057(13) 0.067(15) 0.047(13) 0.019(12) 0.037(11) 0.006(11)

loop_
_atom_type_symbol
_atom_type_description
_atom_type_scat_dispersion_real
_atom_type_scat_dispersion_imag
_atom_type_scat_source
C C 0.0033 0.0016 'International Tables Vol C Tables 4.2.6.8 and 6.1.1.4'
H H 0.0000 0.0000 'International Tables Vol C Tables 4.2.6.8 and 6.1.1.4'
Co Co 0.3494 0.9721 'International Tables Vol C Tables 4.2.6.8 and 6.1.1.4'
N N 0.0061 0.0033 'International Tables Vol C Tables 4.2.6.8 and 6.1.1.4'
O O 0.0106 0.0060 'International Tables Vol C Tables 4.2.6.8 and 6.1.1.4'

loop_
_geom_angle_atom_site_label_1
_geom_angle_atom_site_label_2
_geom_angle_atom_site_label_3
_geom_angle
O1 Co1 O2 85.84(17)
O1 Co1 N1 94.9(2)
O1 Co1 N2 171.29(19)
O1 Co1 N16 96.71(19)
O1 Co1 N17 94.01(18)
O2 Co1 N1 97.5(2)
O2 Co1 N2 92.97(18)
O2 Co1 N16 95.28(18)
O2 Co1 N17 173.08(19)
N2 Co1 N1 76.7(2)
N2 Co1 N16 91.99(19)
N2 Co1 N17 88.21(19)
N16 Co1 N1 163.33(19)
N17 Co1 N1 89.4(2)
N17 Co1 N16 77.86(19)
O3 Co2 O4 86.02(18)
O3 Co2 N4 102.7(2)
O3 Co2 N5 99.32(19)
O3 Co2 N7 90.9(2)
O4 Co2 N4 87.6(2)
O4 Co2 N5 164.0(2)
O4 Co2 N7 104.0(2)
N5 Co2 N4 76.56(19)
N5 Co2 N7 91.01(19)
N7 Co2 N4 162.8(2)
N8 Co2 O3 165.3(2)
N8 Co2 O4 90.4(2)
N8 Co2 N4 91.3(2)
N8 Co2 N5 88.0(2)
N8 Co2 N7 76.2(2)
O5 Co3 N10 95.4(2)
O5 Co3 N11 94.3(2)
O5 Co3 N13 95.3(2)
O5 Co3 N14 170.4(2)
O6 Co3 O5 86.33(18)
O6 Co3 N10 94.0(2)
O6 Co3 N11 172.1(2)
O6 Co3 N13 95.0(2)
O6 Co3 N14 87.9(2)
N10 Co3 N13 166.4(2)
N11 Co3 N10 78.1(2)
N11 Co3 N13 92.8(2)
N11 Co3 N14 92.5(2)
N14 Co3 N10 92.7(2)
N14 Co3 N13 77.5(2)
C7 O1 Co1 125.2(4)
C9 O2 Co1 124.8(4)
C34 O3 Co2 128.7(4)
C36 O4 Co2 129.4(4)
C61 O5 Co3 127.3(4)
C63 O6 Co3 128.6(4)
C16 N1 Co1 125.4(5)
C20 N1 Co1 112.6(4)
C20 N1 C16 118.4(6)
N3 N2 Co1 124.8(4)
C21 N2 Co1 116.8(4)
C21 N2 N3 115.8(5)
C22 N3 N2 116.6(5)
C23 N4 Co2 113.0(4)
C23 N4 C27 117.2(6)
C27 N4 Co2 127.1(5)
N6 N5 Co2 124.5(4)
C22 N5 Co2 116.6(4)
C22 N5 N6 115.8(5)
C21 N6 N5 115.7(5)
C43 N7 Co2 128.4(5)
C47 N7 Co2 114.6(4)
C47 N7 C43 116.4(6)
N9 N8 Co2 122.2(4)
C48 N8 Co2 116.3(4)
C48 N8 N9 117.2(5)
C49 N9 N8 115.8(6)
C50 N10 Co3 115.0(4)
C50 N10 C54 116.7(7)
C54 N10 Co3 127.8(6)
N12 N11 Co3 125.6(4)
C49 N11 Co3 115.7(4)
C49 N11 N12 116.9(5)
C48 N12 N11 115.1(5)
C70 N13 Co3 128.0(5)
C74 N13 Co3 113.9(4)
C74 N13 C70 117.6(6)
N15 N14 Co3 124.3(4)
C75 N14 Co3 116.5(4)
C75 N14 N15 117.4(5)
C76 N15 N14 115.0(5)
C77 N16 Co1 114.0(4)
C77 N16 C81 118.9(5)
C81 N16 Co1 126.7(4)
N18 N17 Co1 124.3(4)
C76 N17 Co1 113.9(4)
C76 N17 N18 116.9(5)
C75 N18 N17 115.0(5)
C6 C1 C2 121.1(9)
C1 C2 C3 118.8(9)
C4 C3 C2 120.7(8)
C3 C4 C5 120.2(9)
C4 C5 C6 120.4(9)
C1 C6 C5 118.7(7)
C1 C6 C7 119.2(7)
C5 C6 C7 122.1(7)
O1 C7 C6 115.0(6)
O1 C7 C8 125.9(6)
C8 C7 C6 119.1(6)
C7 C8 C9 123.9(6)
O2 C9 C8 125.4(6)
O2 C9 C10 115.9(5)
C8 C9 C10 118.7(5)
C11A C10 C9 124.2(8)
C15A C10 C9 119.7(7)
C15A C10 C11A 116.1(9)
C11 C10 C9 116.9(8)
C11 C10 C15 123.9(11)
C15 C10 C9 119.1(9)
C12A C13 C14A 124.3(10)
C14 C13 C12 115.8(12)
N1 C16 C17 122.0(7)
C16 C17 C18 119.3(7)
C17 C18 C19 119.6(8)
C18 C19 C20 117.3(7)
N1 C20 C19 123.4(6)
N1 C20 C21 115.9(5)
C19 C20 C21 120.6(6)
N2 C21 C20 114.0(5)
N6 C21 N2 127.7(5)
N6 C21 C20 118.3(5)
N3 C22 N5 127.5(6)
N3 C22 C23 116.5(5)
N5 C22 C23 116.0(5)
N4 C23 C22 115.5(6)
N4 C23 C24 123.8(6)
C24 C23 C22 120.7(6)
C25 C24 C23 117.9(7)
C26 C25 C24 119.5(8)
C25 C26 C27 119.2(8)
N4 C27 C26 122.4(8)
O3 C34 C35 126.0(6)
O3 C34 C28A 111.2(8)
O3 C34 C33 119.3(7)
C35 C34 C28A 120.3(8)
C35 C34 C33 113.1(7)
C34 C35 C36 124.6(6)
O4 C36 C35 123.5(6)
O4 C36 C37 116.6(6)
C35 C36 C37 119.8(6)
C38 C37 C36 122.6(7)
C42 C37 C36 118.6(7)
C42 C37 C38 118.8(7)
C39 C38 C37 120.4(8)
C40 C39 C38 119.8(9)
C39 C40 C41 120.2(8)
C42 C41 C40 120.0(9)
C41 C42 C37 120.9(8)
N7 C43 C44 123.4(7)
C45 C44 C43 119.4(7)
C44 C45 C46 118.9(8)
C47 C46 C45 117.5(7)
N7 C47 C46 124.3(6)
N7 C47 C48 113.6(6)
C46 C47 C48 122.1(6)
N8 C48 C47 115.1(6)
N12 C48 N8 127.4(6)
N12 C48 C47 117.4(6)
N9 C49 N11 127.4(6)
N9 C49 C50 117.2(6)
N11 C49 C50 115.4(6)
N10 C50 C49 114.6(6)
N10 C50 C51 123.6(7)
C51 C50 C49 121.8(7)
C50 C51 C52 118.8(9)
C53 C52 C51 118.9(9)
C52 C53 C54 120.5(8)
C53 C54 N10 121.5(8)
O5 C61 C62 125.0(6)
O5 C61 C60 117.6(8)
O5 C61 C60A 111.1(11)
C62 C61 C60 117.3(8)
C62 C61 C60A 123.8(11)
C63 C62 C61 126.0(7)
O6 C63 C62 124.0(6)
O6 C63 C64 115.5(5)
C62 C63 C64 120.4(6)
C65 C64 C63 122.9(6)
C65 C64 C69 119.9(7)
C69 C64 C63 117.0(6)
C64 C65 C66 119.6(7)
C67 C66 C65 120.5(8)
C66 C67 C68 119.7(7)
C69 C68 C67 120.1(7)
C68 C69 C64 120.1(7)
N13 C70 C71 123.0(7)
C70 C71 C72 119.9(7)
C71 C72 C73 118.0(8)
C74 C73 C72 118.6(7)
N13 C74 C73 122.8(6)
N13 C74 C75 115.4(5)
C73 C74 C75 121.8(6)
N14 C75 C74 114.8(5)
N18 C75 N14 127.7(6)
N18 C75 C74 117.5(5)
N15 C76 N17 127.9(5)
N15 C76 C77 117.1(5)
N17 C76 C77 115.0(5)
N16 C77 C76 115.0(5)
N16 C77 C78 121.9(6)
C78 C77 C76 123.1(6)
C79 C78 C77 119.2(7)
C78 C79 C80 118.7(7)
C81 C80 C79 119.1(6)
N16 C81 C80 122.1(6)
C12A C11A C10 119.3(12)
C13 C12A C11A 120.6(11)
C13 C14A C15A 117.3(12)
C10 C15A C14A 122.2(11)
C29A C28A C34 123.2(12)
C29A C28A C33A 114.9(15)
C33A C28A C34 121.8(14)
C30A C29A C28A 122.6(13)
C29A C30A C31A 120.4(15)
C30A C31A C32A 119.1(14)
C33A C32A C31A 117.8(17)
C32A C33A C28A 124.5(19)
C55 C60 C61 118.6(9)
C55 C60 C59 120.0
C59 C60 C61 121.4(9)
C60 C55 C56 120.0
C57 C56 C55 120.0
C56 C57 C58 120.0
C59 C58 C57 120.0
C58 C59 C60 120.0
C10 C11 C12 118.8(14)
C11 C12 C13 120.9(15)
C13 C14 C15 125.9(15)
C14 C15 C10 114.5(14)
C33 C28 C29 120.2(15)
C28 C29 C30 120.4(15)
C31 C30 C29 115.6(15)
C32 C31 C30 121.7(16)
C33 C32 C31 124.9(18)
C28 C33 C34 119.6(11)
C32 C33 C34 124.0(13)
C32 C33 C28 116.2(14)
C55A C60A C61 115.6(15)
C55A C60A C59A 120.0
C59A C60A C61 123.3(14)
C56A C55A C60A 120.0
C55A C56A C57A 120.0
C58A C57A C56A 120.0
C57A C58A C59A 120.0
C58A C59A C60A 120.0
C95 C90 C89 121.0
C95 C90 C91 118.1
C91 C90 C89 120.9
C94 C95 C90 121.1
C93 C94 C95 120.1
C94 C93 C92 119.5
C91 C92 C93 120.1
C92 C91 C90 121.1
C84 C83 C82 120.9
C88 C83 C82 121.0
C88 C83 C84 118.1
C85 C84 C83 121.1
C84 C85 C86 120.2
C85 C86 C87 119.4
C86 C87 C88 120.1
C87 C88 C83 121.1
C95A C90A C89A 120.9
C91A C90A C89A 121.1
C91A C90A C95A 118.0
C94A C95A C90A 121.1
C93A C94A C95A 120.1
C94A C93A C92A 119.4
C91A C92A C93A 120.2
C92A C91A C90A 121.2
C88A C83A C82A 120.9
C84A C83A C82A 121.0
C84A C83A C88A 118.1
C87A C88A C83A 121.1
C86A C87A C88A 120.2
C87A C86A C85A 119.3
C86A C85A C84A 120.2
C85A C84A C83A 121.1

loop_
_geom_bond_atom_site_label_1
_geom_bond_atom_site_label_2
_geom_bond_distance
Co1 O1 2.060(4)
Co1 O2 2.061(4)
Co1 N1 2.159(5)
Co1 N2 2.063(5)
Co1 N16 2.122(5)
Co1 N17 2.063(5)
Co2 O3 2.052(5)
Co2 O4 2.054(5)
Co2 N4 2.198(6)
Co2 N5 2.075(5)
Co2 N7 2.160(6)
Co2 N8 2.051(6)
Co3 O5 2.052(5)
Co3 O6 2.047(5)
Co3 N10 2.113(6)
Co3 N11 2.060(5)
Co3 N13 2.146(6)
Co3 N14 2.061(5)
O1 C7 1.264(8)
O2 C9 1.264(7)
O3 C34 1.259(8)
O4 C36 1.277(8)
O5 C61 1.271(8)
O6 C63 1.256(8)
N1 C16 1.338(9)
N1 C20 1.326(8)
N2 N3 1.378(7)
N2 C21 1.353(7)
N3 C22 1.304(8)
N4 C23 1.331(8)
N4 C27 1.352(9)
N5 N6 1.391(7)
N5 C22 1.351(8)
N6 C21 1.310(8)
N7 C43 1.352(9)
N7 C47 1.337(9)
N8 N9 1.387(7)
N8 C48 1.337(8)
N9 C49 1.293(8)
N10 C50 1.350(9)
N10 C54 1.366(9)
N11 N12 1.384(7)
N11 C49 1.361(9)
N12 C48 1.323(8)
N13 C70 1.339(9)
N13 C74 1.336(8)
N14 N15 1.378(7)
N14 C75 1.342(8)
N15 C76 1.313(7)
N16 C77 1.330(8)
N16 C81 1.348(8)
N17 N18 1.385(7)
N17 C76 1.345(7)
N18 C75 1.317(8)
C1 C2 1.390(11)
C1 C6 1.382(11)
C2 C3 1.392(15)
C3 C4 1.365(14)
C4 C5 1.379(12)
C5 C6 1.398(11)
C6 C7 1.503(9)
C7 C8 1.387(10)
C8 C9 1.412(10)
C9 C10 1.501(9)
C10 C11A 1.460(14)
C10 C15A 1.398(14)
C10 C11 1.316(16)
C10 C15 1.417(17)
C13 C12A 1.323(16)
C13 C14A 1.358(16)
C13 C12 1.452(19)
C13 C14 1.318(19)
C16 C17 1.374(12)
C17 C18 1.377(13)
C18 C19 1.379(11)
C19 C20 1.390(9)
C20 C21 1.484(8)
C22 C23 1.482(9)
C23 C24 1.386(10)
C24 C25 1.380(11)
C25 C26 1.366(13)
C26 C27 1.383(12)
C34 C35 1.401(10)
C34 C28A 1.464(17)
C34 C33 1.589(15)
C35 C36 1.402(10)
C36 C37 1.495(9)
C37 C38 1.403(10)
C37 C42 1.390(11)
C38 C39 1.390(11)
C39 C40 1.388(14)
C40 C41 1.389(15)
C41 C42 1.381(12)
C43 C44 1.365(12)
C44 C45 1.354(12)
C45 C46 1.413(10)
C46 C47 1.364(10)
C47 C48 1.490(9)
C49 C50 1.483(9)
C50 C51 1.354(11)
C51 C52 1.379(12)
C52 C53 1.353(14)
C53 C54 1.366(12)
C61 C62 1.397(10)
C61 C60 1.505(9)
C61 C60A 1.487(14)
C62 C63 1.380(9)
C63 C64 1.508(9)
C64 C65 1.378(10)
C64 C69 1.393(9)
C65 C66 1.397(10)
C66 C67 1.373(12)
C67 C68 1.389(13)
C68 C69 1.379(10)
C70 C71 1.361(11)
C71 C72 1.369(12)
C72 C73 1.396(11)
C73 C74 1.379(10)
C74 C75 1.499(8)
C76 C77 1.487(8)
C77 C78 1.388(9)
C78 C79 1.370(10)
C79 C80 1.393(11)
C80 C81 1.366(10)
C11A C12A 1.389(19)
C14A C15A 1.414(18)
C28A C29A 1.38(2)
C28A C33A 1.42(3)
C29A C30A 1.37(2)
C30A C31A 1.40(2)
C31A C32A 1.40(2)
C32A C33A 1.35(3)
C60 C55 1.3900
C60 C59 1.3900
C55 C56 1.3900
C56 C57 1.3900
C57 C58 1.3900
C58 C59 1.3900
C11 C12 1.40(2)
C14 C15 1.41(2)
C28 C29 1.39(2)
C28 C33 1.39(2)
C29 C30 1.41(2)
C30 C31 1.36(2)
C31 C32 1.32(3)
C32 C33 1.32(2)
C60A C55A 1.3900
C60A C59A 1.3900
C55A C56A 1.3900
C56A C57A 1.3900
C57A C58A 1.3900
C58A C59A 1.3900
C89 C90 1.5067
C90 C95 1.4010
C90 C91 1.4017
C95 C94 1.3969
C94 C93 1.3947
C93 C92 1.3969
C92 C91 1.3965
C82 C83 1.5072
C83 C84 1.4026
C83 C88 1.4014
C84 C85 1.3961
C85 C86 1.3964
C86 C87 1.3968
C87 C88 1.3969
C89A C90A 1.5062
C90A C95A 1.4033
C90A C91A 1.4020
C95A C94A 1.3969
C94A C93A 1.3967
C93A C92A 1.3970
C92A C91A 1.3960
C82A C83A 1.5068
C83A C88A 1.4019
C83A C84A 1.4011
C88A C87A 1.3969
C87A C86A 1.3953
C86A C85A 1.3967
C85A C84A 1.3969

loop_
_twin_individual_id
_twin_individual_mass_fraction_refined
1 0.9445(8)
2 0.0555(8)
